data_1511543
loop_
_publ_author_name
'Simon, A.'
'Mattausch, H.J.'

_journal_name_full 'Astracts, ISBB 96, Baden, Austria'
_journal_page_first 1
_journal_page_last 1
_journal_volume 1996
_journal_year 1996
_chemical_formula_sum 'B4 Br5 La4'
_chemical_name_systematic 'La4 B4 Br5'
_space_group_IT_number 12
_symmetry_space_group_name_Hall '-C 2y'
_symmetry_space_group_name_H-M 'C 1 2/m 1'
_cell_angle_alpha 90
_cell_angle_beta 118.07
_cell_angle_gamma 90
_cell_formula_units_Z 4
_cell_length_a 18.2559
_cell_length_b 4.2942
_cell_length_c 19.253
_cell_volume 1331.792
_citation_journal_id_ASTM ABIBAI
_cod_data_source_file boron4-x_18.cif
_cod_data_source_block B4Br5La4
_cod_database_code 1511543

loop_
_symmetry_equiv_pos_as_xyz
x,y,z
-x,y,-z
-x,-y,-z
x,-y,z
x+1/2,y+1/2,z
-x+1/2,y+1/2,-z
-x+1/2,-y+1/2,-z
x+1/2,-y+1/2,z

loop_
_atom_site_label
_atom_site_type_symbol
_atom_site_fract_x
_atom_site_fract_y
_atom_site_fract_z
_atom_site_occupancy
_atom_site_U_iso_or_equiv
Br3 Br-1 0.33401 0 0.06613 1 0.0
La2 La+3 0.3755 0 0.37488 1 0.0
B1 B-1 0.2693 0.1843 0.2285 1 0.0
Br1 Br-1 0.22424 0 0.40519 1 0.0
B2 B-1 0.2268 0.5 0.1725 1 0.0
La3 La+3 0.38576 0.5 0.19745 1 0.0
La1 La+3 0.16217 0.5 0.27492 1 0.0
La4 La+3 0.15876 0 0.08291 1 0.0
Br2 Br-1 0.04263 0 0.16742 1 0.0
Br5 Br-1 0 0 0.5 1 0.0
Br6 Br-1 0.5 0 0 1 0.0
Br4 Br-1 0.00685 0.5 0.31469 1 0.0
B3 B-1 0.3119 0.5 0.2866 1 0.0
